data_4111354
loop_
_publ_author_name
'Jan J. Weigand'
'Susanne D. Riegel'
'Neil Burford'
'Andreas Decken'

_publ_contact_author_address
;Department of Chemistry
University of New Brunswick
Fredericton, NB
E3B 6E2
Canada
;
_publ_contact_author_email adecken@unb.ca
_publ_contact_author_fax '(506) 453-4981'
_publ_contact_author_name 'Andreas Decken'
_publ_contact_author_phone '(506) 453-4875'
_publ_section_title
;
 Prototypical Phosphorus Analogues of Ethane: General and Versatile
 Synthetic Approaches to Hexaalkylated P-P Diphosphonium Cations
;
_journal_name_full 'Journal of the American Chemical Society'
_journal_page_first 7969
_journal_page_last 7976
_journal_paper_doi 10.1021/ja071306+
_journal_volume 129
_journal_year 2007
_chemical_formula_sum 'C11 H24 F6 O6 P2 S2'
_chemical_formula_weight 492.36
_space_group_IT_number 13
_symmetry_cell_setting monoclinic
_symmetry_Int_Tables_number 13
_symmetry_space_group_name_Hall '-P 2yc'
_symmetry_space_group_name_H-M 'P 1 2/c 1'
_atom_sites_solution_hydrogens geom
_atom_sites_solution_primary direct
_atom_sites_solution_secondary difmap
_audit_creation_method SHELXL-97
_cell_angle_alpha 90.00
_cell_angle_beta 114.619(5)
_cell_angle_gamma 90.00
_cell_formula_units_Z 8
_cell_length_a 15.765(6)
_cell_length_b 11.994(5)
_cell_length_c 24.584(8)
_cell_measurement_reflns_used 8569
_cell_measurement_temperature 173(1)
_cell_measurement_theta_max 27.89
_cell_measurement_theta_min 2.22
_cell_volume 4226(3)
_computing_cell_refinement 'Bruker SMART'
_computing_data_collection 'Bruker SMART'
_computing_data_reduction 'Bruker SAINT'
_computing_molecular_graphics 'Bruker SHELXTL'
_computing_publication_material 'Bruker SHELXTL'
_computing_structure_refinement 'SHELXL-97 (Sheldrick, 1997)'
_computing_structure_solution 'SHELXS-97 (Sheldrick, 1997)'
_diffrn_ambient_temperature 173(1)
_diffrn_measured_fraction_theta_full 1.000
_diffrn_measured_fraction_theta_max 0.974
_diffrn_measurement_device_type 'CCD area detector'
_diffrn_measurement_method 'phi and omega scans'
_diffrn_radiation_monochromator graphite
_diffrn_radiation_probe x-ray
_diffrn_radiation_type MoK\a
_diffrn_radiation_wavelength 0.71073
_diffrn_reflns_av_R_equivalents 0.0439
_diffrn_reflns_av_sigmaI/netI 0.0456
_diffrn_reflns_limit_h_max 20
_diffrn_reflns_limit_h_min -20
_diffrn_reflns_limit_k_max 15
_diffrn_reflns_limit_k_min -14
_diffrn_reflns_limit_l_max 31
_diffrn_reflns_limit_l_min -31
_diffrn_reflns_number 28485
_diffrn_reflns_theta_full 25.00
_diffrn_reflns_theta_max 27.50
_diffrn_reflns_theta_min 1.42
_diffrn_source 'fine-focus sealed tube'
_diffrn_source_type 'Siemens Kristalloflex 760'
_diffrn_standards_decay_% 0
_diffrn_standards_interval_count 0
_diffrn_standards_interval_time 0
_diffrn_standards_number 0
_exptl_absorpt_coefficient_mu 0.479
_exptl_absorpt_correction_T_max 0.9537
_exptl_absorpt_correction_T_min 0.7957
_exptl_absorpt_correction_type multi-scan
_exptl_absorpt_process_details 'SADABS (Sheldrick, 1997b)'
_exptl_crystal_colour Colourless
_exptl_crystal_density_diffrn 1.548
_exptl_crystal_description Plate
_exptl_crystal_F_000 2032
_exptl_crystal_size_max 0.50
_exptl_crystal_size_mid 0.35
_exptl_crystal_size_min 0.10
_refine_diff_density_max 0.652
_refine_diff_density_min -0.503
_refine_diff_density_rms 0.087
_refine_ls_extinction_method none
_refine_ls_goodness_of_fit_ref 1.047
_refine_ls_hydrogen_treatment constr
_refine_ls_matrix_type full
_refine_ls_number_parameters 546
_refine_ls_number_reflns 9473
_refine_ls_number_restraints 0
_refine_ls_restrained_S_all 1.047
_refine_ls_R_factor_all 0.0652
_refine_ls_R_factor_gt 0.0400
_refine_ls_shift/su_max 0.001
_refine_ls_shift/su_mean 0.000
_refine_ls_structure_factor_coef Fsqd
_refine_ls_weighting_details 'calc w=1/[\s^2^(Fo^2^)+(0.0477P)^2^+2.5977P] where P=(Fo^2^+2Fc^2^)/3'
_refine_ls_weighting_scheme calc
_refine_ls_wR_factor_gt 0.0976
_refine_ls_wR_factor_ref 0.1177
_reflns_number_gt 6904
_reflns_number_total 9473
_reflns_threshold_expression 'I > 2\s(I)'
_cod_data_source_file ja071306si20070411_103447.cif
_cod_data_source_block NB061127
_cod_original_sg_symbol_H-M 'P 2/c'
_cod_database_code 4111354

loop_
_symmetry_equiv_pos_as_xyz
'x, y, z'
'-x, y, -z+1/2'
'-x, -y, -z'
'x, -y, z-1/2'

loop_
_atom_site_label
_atom_site_type_symbol
_atom_site_fract_x
_atom_site_fract_y
_atom_site_fract_z
_atom_site_U_iso_or_equiv
_atom_site_adp_type
_atom_site_occupancy
_atom_site_symmetry_multiplicity
_atom_site_calc_flag
_atom_site_refinement_flags
_atom_site_disorder_assembly
_atom_site_disorder_group
P1 P 0.23228(4) 0.09360(5) 0.88760(3) 0.02367(13) Uani 1 1 d . . .
P2 P 0.28227(4) -0.05847(5) 0.85888(3) 0.02593(13) Uani 1 1 d . . .
C1 C 0.21247(16) 0.04854(19) 0.95160(10) 0.0312(5) Uani 1 1 d . . .
H1A H 0.1606 -0.0059 0.9381 0.037 Uiso 1 1 calc R . .
H1B H 0.2691 0.0099 0.9800 0.037 Uiso 1 1 calc R . .
C2 C 0.18894(18) 0.1441(2) 0.98452(12) 0.0401(6) Uani 1 1 d . . .
H2A H 0.2405 0.1977 0.9989 0.060 Uiso 1 1 calc R . .
H2B H 0.1794 0.1140 1.0186 0.060 Uiso 1 1 calc R . .
H2C H 0.1319 0.1815 0.9571 0.060 Uiso 1 1 calc R . .
C3 C 0.31936(14) 0.20266(18) 0.90647(10) 0.0274(5) Uani 1 1 d . . .
H3A H 0.3421 0.2061 0.8745 0.033 Uiso 1 1 calc R . .
H3B H 0.2887 0.2748 0.9064 0.033 Uiso 1 1 calc R . .
C4 C 0.40395(15) 0.1904(2) 0.96667(11) 0.0363(6) Uani 1 1 d . . .
H4A H 0.3826 0.1801 0.9985 0.054 Uiso 1 1 calc R . .
H4B H 0.4425 0.2577 0.9747 0.054 Uiso 1 1 calc R . .
H4C H 0.4408 0.1255 0.9653 0.054 Uiso 1 1 calc R . .
C5 C 0.12578(15) 0.13705(19) 0.82600(10) 0.0312(5) Uani 1 1 d . . .
H5A H 0.0899 0.0698 0.8061 0.037 Uiso 1 1 calc R . .
H5B H 0.0876 0.1796 0.8422 0.037 Uiso 1 1 calc R . .
C6 C 0.14015(18) 0.2089(2) 0.77908(11) 0.0401(6) Uani 1 1 d . . .
H6A H 0.1719 0.2782 0.7977 0.060 Uiso 1 1 calc R . .
H6B H 0.0795 0.2264 0.7466 0.060 Uiso 1 1 calc R . .
H6C H 0.1783 0.1680 0.7629 0.060 Uiso 1 1 calc R . .
C7 C 0.38476(17) -0.1049(2) 0.92092(11) 0.0407(6) Uani 1 1 d . . .
H7A H 0.4059 -0.1754 0.9107 0.061 Uiso 1 1 calc R . .
H7B H 0.3706 -0.1159 0.9557 0.061 Uiso 1 1 calc R . .
H7C H 0.4340 -0.0487 0.9303 0.061 Uiso 1 1 calc R . .
C8 C 0.30783(16) -0.0268(2) 0.79656(11) 0.0348(5) Uani 1 1 d . . .
H8A H 0.3337 -0.0930 0.7856 0.052 Uiso 1 1 calc R . .
H8B H 0.3534 0.0340 0.8072 0.052 Uiso 1 1 calc R . .
H8C H 0.2505 -0.0041 0.7626 0.052 Uiso 1 1 calc R . .
C9 C 0.19022(16) -0.15848(19) 0.83847(12) 0.0359(5) Uani 1 1 d . . .
H9A H 0.1353 -0.1303 0.8044 0.054 Uiso 1 1 calc R . .
H9B H 0.1743 -0.1714 0.8725 0.054 Uiso 1 1 calc R . .
H9C H 0.2106 -0.2287 0.8273 0.054 Uiso 1 1 calc R . .
P3 P 0.27834(10) 0.4214(2) 0.62640(10) 0.0260(4) Uani 0.60 1 d P A 1
P3' P 0.24583(15) 0.4169(3) 0.61141(14) 0.0239(5) Uani 0.40 1 d P A 2
P4 P 0.22385(4) 0.58263(5) 0.64373(3) 0.02611(13) Uani 1 1 d . . .
C10 C 0.33679(17) 0.4438(2) 0.58158(12) 0.0398(6) Uani 1 1 d . A 1
H10A H 0.3994 0.4727 0.6078 0.048 Uiso 1 1 calc R A 1
H10B H 0.3464 0.3699 0.5671 0.048 Uiso 1 1 calc R A 1
C11 C 0.29811(19) 0.5195(3) 0.52775(12) 0.0473(7) Uani 1 1 d . . .
H11A H 0.2380 0.4904 0.4991 0.071 Uiso 1 1 calc R A 1
H11B H 0.3418 0.5228 0.5088 0.071 Uiso 1 1 calc R A 1
H11C H 0.2893 0.5945 0.5404 0.071 Uiso 1 1 calc R A 1
C12 C 0.1813(2) 0.3252(3) 0.59827(19) 0.0320(9) Uani 0.60 1 d P A 1
H12A H 0.2053 0.2493 0.6121 0.038 Uiso 0.60 1 calc PR A 1
H12B H 0.1376 0.3447 0.6163 0.038 Uiso 0.60 1 calc PR A 1
C12' C 0.1369(4) 0.3718(6) 0.5544(3) 0.0291(13) Uani 0.40 1 d P A 2
H12C H 0.0931 0.3564 0.5730 0.035 Uiso 0.40 1 calc PR A 2
H12D H 0.1101 0.4332 0.5253 0.035 Uiso 0.40 1 calc PR A 2
C13 C 0.1273(4) 0.3222(6) 0.5309(3) 0.0555(16) Uani 0.60 1 d P A 1
H13A H 0.1011 0.3961 0.5165 0.083 Uiso 0.60 1 calc PR A 1
H13B H 0.0766 0.2677 0.5202 0.083 Uiso 0.60 1 calc PR A 1
H13C H 0.1692 0.3007 0.5124 0.083 Uiso 0.60 1 calc PR A 1
C13' C 0.1444(5) 0.2660(6) 0.5203(3) 0.0372(17) Uani 0.40 1 d P A 2
H13D H 0.1871 0.2805 0.5014 0.056 Uiso 0.40 1 calc PR A 2
H13E H 0.0826 0.2470 0.4894 0.056 Uiso 0.40 1 calc PR A 2
H13F H 0.1681 0.2038 0.5484 0.056 Uiso 0.40 1 calc PR A 2
C14 C 0.3670(4) 0.3715(5) 0.6971(3) 0.0408(13) Uani 0.60 1 d P A 1
H14A H 0.4100 0.3220 0.6883 0.049 Uiso 0.60 1 calc PR A 1
H14B H 0.4038 0.4364 0.7195 0.049 Uiso 0.60 1 calc PR A 1
C14' C 0.2831(4) 0.3198(5) 0.6731(3) 0.0308(12) Uani 0.40 1 d P A 2
H14C H 0.2406 0.3266 0.6933 0.037 Uiso 0.40 1 calc PR A 2
H14D H 0.2767 0.2432 0.6569 0.037 Uiso 0.40 1 calc PR A 2
C15 C 0.3327(4) 0.3087(4) 0.7378(2) 0.0540(13) Uani 0.60 1 d P A 1
H15A H 0.2939 0.3582 0.7496 0.081 Uiso 0.60 1 calc PR A 1
H15B H 0.3863 0.2833 0.7735 0.081 Uiso 0.60 1 calc PR A 1
H15C H 0.2958 0.2442 0.7163 0.081 Uiso 0.60 1 calc PR A 1
C15' C 0.3828(7) 0.3356(8) 0.7195(4) 0.045(2) Uani 0.40 1 d P A 2
H15D H 0.4261 0.3223 0.7008 0.068 Uiso 0.40 1 calc PR A 2
H15E H 0.3958 0.2826 0.7523 0.068 Uiso 0.40 1 calc PR A 2
H15F H 0.3908 0.4119 0.7351 0.068 Uiso 0.40 1 calc PR A 2
C16 C 0.32114(16) 0.6752(2) 0.66588(11) 0.0356(5) Uani 1 1 d . A .
H16A H 0.3037 0.7478 0.6764 0.053 Uiso 1 1 calc R . .
H16B H 0.3398 0.6844 0.6328 0.053 Uiso 1 1 calc R . .
H16C H 0.3734 0.6442 0.7007 0.053 Uiso 1 1 calc R . .
C17 C 0.12616(16) 0.6319(2) 0.57946(11) 0.0395(6) Uani 1 1 d . A .
H17A H 0.0734 0.5809 0.5703 0.059 Uiso 1 1 calc R . .
H17B H 0.1427 0.6354 0.5453 0.059 Uiso 1 1 calc R . .
H17C H 0.1088 0.7065 0.5876 0.059 Uiso 1 1 calc R . .
C18 C 0.19297(16) 0.5619(2) 0.70517(11) 0.0350(5) Uani 1 1 d . A .
H18A H 0.2482 0.5386 0.7405 0.052 Uiso 1 1 calc R . .
H18B H 0.1449 0.5040 0.6949 0.052 Uiso 1 1 calc R . .
H18C H 0.1688 0.6318 0.7139 0.052 Uiso 1 1 calc R . .
S1 S 0.57757(4) 0.89953(5) 0.39279(3) 0.03423(15) Uani 1 1 d . . .
F1 F 0.60533(13) 0.95450(18) 0.29851(8) 0.0701(5) Uani 1 1 d . . .
F2 F 0.52841(12) 1.07647(14) 0.32389(8) 0.0597(5) Uani 1 1 d . . .
F3 F 0.67664(11) 1.05891(16) 0.37536(9) 0.0655(5) Uani 1 1 d . . .
O1 O 0.48984(13) 0.85040(17) 0.35488(9) 0.0514(5) Uani 1 1 d . . .
O2 O 0.65651(14) 0.82690(18) 0.40908(11) 0.0685(7) Uani 1 1 d . . .
O3 O 0.57686(14) 0.96516(18) 0.44146(9) 0.0542(5) Uani 1 1 d . . .
C19 C 0.59781(17) 1.0024(2) 0.34531(12) 0.0411(6) Uani 1 1 d . . .
S2 S 0.06516(4) 0.42486(5) 0.88431(3) 0.02933(14) Uani 1 1 d . . .
F4 F 0.01702(11) 0.61983(14) 0.83158(9) 0.0653(5) Uani 1 1 d . . .
F5 F 0.16288(11) 0.60375(14) 0.89002(9) 0.0626(5) Uani 1 1 d . . .
F6 F 0.10692(14) 0.52513(19) 0.80382(8) 0.0768(6) Uani 1 1 d . . .
O4 O -0.01659(12) 0.37713(16) 0.83756(9) 0.0487(5) Uani 1 1 d . . .
O5 O 0.05001(13) 0.46771(17) 0.93412(9) 0.0495(5) Uani 1 1 d . . .
O6 O 0.14962(12) 0.36183(15) 0.90057(9) 0.0487(5) Uani 1 1 d . . .
C20 C 0.08894(17) 0.5497(2) 0.85064(12) 0.0400(6) Uani 1 1 d . . .
S3 S 0.93565(4) 0.91208(5) 0.84455(3) 0.03277(14) Uani 1 1 d . . .
F7 F 0.96736(12) 1.11026(15) 0.89441(9) 0.0659(5) Uani 1 1 d . . .
F8 F 0.90282(15) 0.99739(19) 0.93254(8) 0.0769(6) Uani 1 1 d . . .
F9 F 0.82259(11) 1.07023(15) 0.84686(9) 0.0626(5) Uani 1 1 d . . .
O7 O 0.85937(12) 0.83547(15) 0.83147(10) 0.0510(5) Uani 1 1 d . . .
O8 O 0.93801(14) 0.96435(16) 0.79265(9) 0.0504(5) Uani 1 1 d . . .
O9 O 1.02420(13) 0.87557(18) 0.88869(10) 0.0594(6) Uani 1 1 d . . .
C21 C 0.90603(17) 1.0277(2) 0.88172(12) 0.0408(6) Uani 1 1 d . . .
S4 S 0.43677(4) 0.62727(5) 0.84751(3) 0.02971(14) Uani 1 1 d . . .
F10 F 0.37352(15) 0.5978(2) 0.92908(10) 0.0853(7) Uani 1 1 d . . .
F11 F 0.46038(13) 0.46262(18) 0.92257(10) 0.0840(7) Uani 1 1 d . . .
F12 F 0.32036(12) 0.47965(17) 0.85579(10) 0.0812(7) Uani 1 1 d . . .
O10 O 0.45629(13) 0.55323(16) 0.80832(8) 0.0467(5) Uani 1 1 d . . .
O11 O 0.51754(12) 0.67979(16) 0.89294(8) 0.0442(4) Uani 1 1 d . . .
O12 O 0.35803(12) 0.70011(15) 0.81753(8) 0.0417(4) Uani 1 1 d . . .
C22 C 0.39608(19) 0.5370(3) 0.89092(14) 0.0532(8) Uani 1 1 d . . .

loop_
_atom_site_aniso_label
_atom_site_aniso_U_11
_atom_site_aniso_U_22
_atom_site_aniso_U_33
_atom_site_aniso_U_23
_atom_site_aniso_U_13
_atom_site_aniso_U_12
P1 0.0217(2) 0.0232(3) 0.0231(3) 0.0000(2) 0.0063(2) 0.0017(2)
P2 0.0250(3) 0.0246(3) 0.0245(3) -0.0009(2) 0.0067(2) 0.0033(2)
C1 0.0326(11) 0.0318(12) 0.0288(12) 0.0035(10) 0.0123(10) 0.0004(9)
C2 0.0462(14) 0.0430(15) 0.0372(14) -0.0003(11) 0.0236(12) 0.0029(11)
C3 0.0230(10) 0.0262(11) 0.0295(12) -0.0003(9) 0.0074(9) 0.0006(8)
C4 0.0269(11) 0.0386(14) 0.0352(14) -0.0042(11) 0.0050(10) -0.0039(10)
C5 0.0240(10) 0.0314(12) 0.0304(13) -0.0021(10) 0.0036(9) 0.0034(9)
C6 0.0411(13) 0.0406(14) 0.0311(14) 0.0082(11) 0.0075(11) 0.0098(11)
C7 0.0400(13) 0.0381(14) 0.0316(14) -0.0049(11) 0.0027(11) 0.0163(11)
C8 0.0341(12) 0.0393(14) 0.0323(13) -0.0013(11) 0.0150(11) 0.0024(10)
C9 0.0396(12) 0.0259(12) 0.0451(15) -0.0037(11) 0.0203(12) -0.0026(10)
P3 0.0242(9) 0.0227(6) 0.0330(12) -0.0009(7) 0.0137(8) -0.0010(8)
P3' 0.0225(13) 0.0248(9) 0.0225(14) 0.0006(9) 0.0076(11) 0.0005(12)
P4 0.0268(3) 0.0245(3) 0.0269(3) -0.0016(2) 0.0111(2) -0.0006(2)
C10 0.0365(13) 0.0404(14) 0.0472(16) -0.0079(12) 0.0220(12) -0.0034(11)
C11 0.0476(15) 0.0590(18) 0.0389(15) -0.0018(13) 0.0216(13) -0.0059(13)
C12 0.0250(17) 0.030(2) 0.039(2) -0.0021(18) 0.0116(18) -0.0013(15)
C12' 0.020(3) 0.031(4) 0.032(4) -0.004(3) 0.006(3) -0.002(3)
C13 0.052(3) 0.046(4) 0.041(4) 0.002(3) -0.008(3) -0.016(3)
C13' 0.038(4) 0.032(4) 0.035(4) -0.012(3) 0.009(3) -0.002(3)
C14 0.035(3) 0.032(3) 0.044(4) -0.002(2) 0.006(3) 0.003(2)
C14' 0.034(3) 0.030(3) 0.027(3) 0.007(2) 0.011(3) 0.005(2)
C15 0.054(3) 0.043(3) 0.050(3) 0.011(2) 0.008(3) 0.006(2)
C15' 0.042(5) 0.042(6) 0.034(5) 0.000(4) -0.002(4) 0.005(4)
C16 0.0314(12) 0.0370(13) 0.0397(14) -0.0052(11) 0.0161(11) -0.0065(10)
C17 0.0325(12) 0.0461(15) 0.0332(14) 0.0013(11) 0.0070(11) 0.0030(11)
C18 0.0332(12) 0.0414(14) 0.0331(13) -0.0050(11) 0.0165(11) -0.0018(10)
S1 0.0335(3) 0.0340(3) 0.0299(3) -0.0001(2) 0.0079(3) -0.0012(2)
F1 0.0754(12) 0.1008(15) 0.0485(11) -0.0006(10) 0.0401(10) 0.0007(11)
F2 0.0536(9) 0.0508(10) 0.0694(12) 0.0239(9) 0.0202(9) 0.0102(8)
F3 0.0458(9) 0.0680(12) 0.0759(13) 0.0075(10) 0.0187(9) -0.0218(8)
O1 0.0472(10) 0.0526(12) 0.0437(12) -0.0029(9) 0.0083(9) -0.0181(9)
O2 0.0533(12) 0.0532(13) 0.0871(18) 0.0177(12) 0.0174(12) 0.0191(10)
O3 0.0660(13) 0.0627(13) 0.0368(11) -0.0112(10) 0.0244(10) -0.0131(11)
C19 0.0336(12) 0.0505(16) 0.0388(15) 0.0025(12) 0.0146(12) -0.0012(11)
S2 0.0307(3) 0.0255(3) 0.0324(3) -0.0009(2) 0.0138(2) 0.0018(2)
F4 0.0418(9) 0.0413(9) 0.0972(15) 0.0270(9) 0.0135(9) 0.0085(7)
F5 0.0415(9) 0.0502(10) 0.0780(13) 0.0151(9) 0.0068(9) -0.0167(7)
F6 0.0780(13) 0.1130(17) 0.0524(11) 0.0241(11) 0.0400(11) 0.0009(12)
O4 0.0426(10) 0.0392(10) 0.0530(12) -0.0080(9) 0.0086(9) -0.0090(8)
O5 0.0562(11) 0.0580(12) 0.0460(12) -0.0063(10) 0.0330(10) 0.0003(10)
O6 0.0413(10) 0.0378(10) 0.0634(13) 0.0052(9) 0.0183(9) 0.0139(8)
C20 0.0312(12) 0.0412(14) 0.0449(16) 0.0103(12) 0.0133(12) 0.0014(10)
S3 0.0271(3) 0.0304(3) 0.0388(4) 0.0013(3) 0.0118(3) -0.0020(2)
F7 0.0614(10) 0.0534(11) 0.0894(14) -0.0325(10) 0.0378(10) -0.0212(9)
F8 0.0945(14) 0.1004(16) 0.0540(12) -0.0003(11) 0.0490(11) 0.0002(13)
F9 0.0451(9) 0.0579(11) 0.0795(13) -0.0085(9) 0.0205(9) 0.0156(8)
O7 0.0407(10) 0.0359(10) 0.0733(14) 0.0026(10) 0.0207(10) -0.0104(8)
O8 0.0645(12) 0.0499(12) 0.0440(11) -0.0042(9) 0.0298(10) -0.0147(10)
O9 0.0357(10) 0.0615(13) 0.0638(14) -0.0024(11) 0.0035(10) 0.0132(9)
C21 0.0376(13) 0.0454(15) 0.0431(16) -0.0015(12) 0.0204(12) -0.0033(11)
S4 0.0283(3) 0.0322(3) 0.0287(3) -0.0021(2) 0.0119(2) 0.0027(2)
F10 0.0902(15) 0.1184(19) 0.0765(15) 0.0099(13) 0.0636(13) 0.0002(13)
F11 0.0572(11) 0.0873(15) 0.1020(17) 0.0601(13) 0.0278(11) 0.0135(10)
F12 0.0477(10) 0.0726(13) 0.1127(18) 0.0271(12) 0.0228(11) -0.0179(9)
O10 0.0524(11) 0.0472(11) 0.0444(11) -0.0091(9) 0.0239(9) 0.0097(9)
O11 0.0356(9) 0.0500(11) 0.0400(11) -0.0058(9) 0.0089(8) -0.0051(8)
O12 0.0378(9) 0.0389(10) 0.0420(11) 0.0002(8) 0.0101(8) 0.0103(8)
C22 0.0359(14) 0.064(2) 0.059(2) 0.0176(16) 0.0191(14) 0.0027(13)

loop_
_atom_type_symbol
_atom_type_description
_atom_type_scat_dispersion_real
_atom_type_scat_dispersion_imag
_atom_type_scat_source
C C 0.0033 0.0016 'International Tables Vol C Tables 4.2.6.8 and 6.1.1.4'
H H 0.0000 0.0000 'International Tables Vol C Tables 4.2.6.8 and 6.1.1.4'
F F 0.0171 0.0103 'International Tables Vol C Tables 4.2.6.8 and 6.1.1.4'
O O 0.0106 0.0060 'International Tables Vol C Tables 4.2.6.8 and 6.1.1.4'
P P 0.1023 0.0942 'International Tables Vol C Tables 4.2.6.8 and 6.1.1.4'
S S 0.1246 0.1234 'International Tables Vol C Tables 4.2.6.8 and 6.1.1.4'

loop_
_geom_angle_atom_site_label_1
_geom_angle_atom_site_label_2
_geom_angle_atom_site_label_3
_geom_angle
C5 P1 C1 112.22(11)
C5 P1 C3 110.29(11)
C1 P1 C3 112.34(11)
C5 P1 P2 107.45(8)
C1 P1 P2 104.14(8)
C3 P1 P2 110.11(8)
C8 P2 C9 110.50(12)
C8 P2 C7 110.65(13)
C9 P2 C7 111.75(13)
C8 P2 P1 109.69(9)
C9 P2 P1 106.68(9)
C7 P2 P1 107.42(9)
C2 C1 P1 113.74(17)
C2 C1 H1A 108.8
P1 C1 H1A 108.8
C2 C1 H1B 108.8
P1 C1 H1B 108.8
H1A C1 H1B 107.7
C1 C2 H2A 109.5
C1 C2 H2B 109.5
H2A C2 H2B 109.5
C1 C2 H2C 109.5
H2A C2 H2C 109.5
H2B C2 H2C 109.5
C4 C3 P1 116.11(16)
C4 C3 H3A 108.3
P1 C3 H3A 108.3
C4 C3 H3B 108.3
P1 C3 H3B 108.3
H3A C3 H3B 107.4
C3 C4 H4A 109.5
C3 C4 H4B 109.5
H4A C4 H4B 109.5
C3 C4 H4C 109.5
H4A C4 H4C 109.5
H4B C4 H4C 109.5
C6 C5 P1 114.61(16)
C6 C5 H5A 108.6
P1 C5 H5A 108.6
C6 C5 H5B 108.6
P1 C5 H5B 108.6
H5A C5 H5B 107.6
C5 C6 H6A 109.5
C5 C6 H6B 109.5
H6A C6 H6B 109.5
C5 C6 H6C 109.5
H6A C6 H6C 109.5
H6B C6 H6C 109.5
P2 C7 H7A 109.5
P2 C7 H7B 109.5
H7A C7 H7B 109.5
P2 C7 H7C 109.5
H7A C7 H7C 109.5
H7B C7 H7C 109.5
P2 C8 H8A 109.5
P2 C8 H8B 109.5
H8A C8 H8B 109.5
P2 C8 H8C 109.5
H8A C8 H8C 109.5
H8B C8 H8C 109.5
P2 C9 H9A 109.5
P2 C9 H9B 109.5
H9A C9 H9B 109.5
P2 C9 H9C 109.5
H9A C9 H9C 109.5
H9B C9 H9C 109.5
C10 P3 C12 116.5(2)
C10 P3 C14 105.0(2)
C12 P3 C14 110.3(3)
C10 P3 P4 109.74(15)
C12 P3 P4 107.16(15)
C14 P3 P4 107.9(2)
C12' P3' C14' 109.4(3)
C12' P3' P4 108.0(3)
C14' P3' P4 108.8(3)
C16 P4 C17 112.25(13)
C16 P4 C18 109.31(12)
C17 P4 C18 110.83(12)
C16 P4 P3' 115.06(11)
C17 P4 P3' 100.68(11)
C18 P4 P3' 108.43(13)
C16 P4 P3 104.33(10)
C17 P4 P3 112.16(10)
C18 P4 P3 107.68(11)
P3' P4 P3 12.75(6)
C11 C10 P3 121.7(2)
C11 C10 H10A 106.9
P3 C10 H10A 106.9
C11 C10 H10B 106.9
P3 C10 H10B 106.9
H10A C10 H10B 106.7
C13 C12 P3 115.8(3)
C13 C12 H12A 108.3
P3 C12 H12A 108.3
C13 C12 H12B 108.3
P3 C12 H12B 108.3
H12A C12 H12B 107.4
C13' C12' P3' 114.0(5)
C13' C12' H12C 108.8
P3' C12' H12C 108.8
C13' C12' H12D 108.8
P3' C12' H12D 108.8
H12C C12' H12D 107.7
C12' C13' H13D 109.5
C12' C13' H13E 109.5
H13D C13' H13E 109.5
C12' C13' H13F 109.5
H13D C13' H13F 109.5
H13E C13' H13F 109.5
C15 C14 P3 116.7(4)
C15 C14 H14A 108.1
P3 C14 H14A 108.1
C15 C14 H14B 108.1
P3 C14 H14B 108.1
H14A C14 H14B 107.3
C15' C14' P3' 115.0(5)
C15' C14' H14C 108.5
P3' C14' H14C 108.5
C15' C14' H14D 108.5
P3' C14' H14D 108.5
H14C C14' H14D 107.5
C14' C15' H15D 109.5
C14' C15' H15E 109.5
H15D C15' H15E 109.5
C14' C15' H15F 109.5
H15D C15' H15F 109.5
H15E C15' H15F 109.5
P4 C16 H16A 109.5
P4 C16 H16B 109.5
H16A C16 H16B 109.5
P4 C16 H16C 109.5
H16A C16 H16C 109.5
H16B C16 H16C 109.5
P4 C17 H17A 109.5
P4 C17 H17B 109.5
H17A C17 H17B 109.5
P4 C17 H17C 109.5
H17A C17 H17C 109.5
H17B C17 H17C 109.5
P4 C18 H18A 109.5
P4 C18 H18B 109.5
H18A C18 H18B 109.5
P4 C18 H18C 109.5
H18A C18 H18C 109.5
H18B C18 H18C 109.5
O2 S1 O1 114.98(14)
O2 S1 O3 114.06(14)
O1 S1 O3 115.26(13)
O2 S1 C19 103.18(13)
O1 S1 C19 103.99(12)
O3 S1 C19 103.15(13)
F1 C19 F2 107.4(2)
F1 C19 F3 107.4(2)
F2 C19 F3 107.5(2)
F1 C19 S1 111.4(2)
F2 C19 S1 111.77(17)
F3 C19 S1 111.17(19)
O6 S2 O5 114.53(12)
O6 S2 O4 115.51(12)
O5 S2 O4 114.27(12)
O6 S2 C20 102.51(12)
O5 S2 C20 103.40(13)
O4 S2 C20 104.41(12)
F6 C20 F4 107.1(2)
F6 C20 F5 107.4(2)
F4 C20 F5 107.9(2)
F6 C20 S2 111.7(2)
F4 C20 S2 111.88(17)
F5 C20 S2 110.65(18)
O9 S3 O8 115.37(13)
O9 S3 O7 115.69(13)
O8 S3 O7 114.13(12)
O9 S3 C21 102.97(13)
O8 S3 C21 102.70(12)
O7 S3 C21 103.46(12)
F8 C21 F7 107.1(2)
F8 C21 F9 107.2(2)
F7 C21 F9 107.0(2)
F8 C21 S3 112.5(2)
F7 C21 S3 111.79(17)
F9 C21 S3 110.95(19)
O10 S4 O11 115.04(12)
O10 S4 O12 114.27(11)
O11 S4 O12 115.14(11)
O10 S4 C22 104.63(15)
O11 S4 C22 102.68(13)
O12 S4 C22 102.82(12)
F11 C22 F12 106.9(3)
F11 C22 F10 108.3(3)
F12 C22 F10 107.7(2)
F11 C22 S4 111.96(19)
F12 C22 S4 111.5(2)
F10 C22 S4 110.3(2)

loop_
_geom_bond_atom_site_label_1
_geom_bond_atom_site_label_2
_geom_bond_distance
P1 C5 1.807(2)
P1 C1 1.810(2)
P1 C3 1.811(2)
P1 P2 2.2159(10)
P2 C8 1.780(2)
P2 C9 1.786(2)
P2 C7 1.787(2)
C1 C2 1.535(3)
C1 H1A 0.9900
C1 H1B 0.9900
C2 H2A 0.9800
C2 H2B 0.9800
C2 H2C 0.9800
C3 C4 1.532(3)
C3 H3A 0.9900
C3 H3B 0.9900
C4 H4A 0.9800
C4 H4B 0.9800
C4 H4C 0.9800
C5 C6 1.530(3)
C5 H5A 0.9900
C5 H5B 0.9900
C6 H6A 0.9800
C6 H6B 0.9800
C6 H6C 0.9800
C7 H7A 0.9800
C7 H7B 0.9800
C7 H7C 0.9800
C8 H8A 0.9800
C8 H8B 0.9800
C8 H8C 0.9800
C9 H9A 0.9800
C9 H9B 0.9800
C9 H9C 0.9800
P3 C10 1.727(3)
P3 C12 1.807(4)
P3 C14 1.820(6)
P3 P4 2.228(3)
P3' C12' 1.789(7)
P3' C14' 1.806(6)
P3' P4 2.221(4)
P4 C16 1.785(2)
P4 C17 1.786(2)
P4 C18 1.787(2)
C10 C11 1.508(4)
C10 H10A 0.9900
C10 H10B 0.9900
C11 H11A 0.9800
C11 H11B 0.9800
C11 H11C 0.9800
C12 C13 1.515(7)
C12 H12A 0.9900
C12 H12B 0.9900
C12' C13' 1.553(9)
C12' H12C 0.9900
C12' H12D 0.9900
C13 H13A 0.9800
C13 H13B 0.9800
C13 H13C 0.9800
C13' H13D 0.9800
C13' H13E 0.9800
C13' H13F 0.9800
C14 C15 1.519(8)
C14 H14A 0.9900
C14 H14B 0.9900
C14' C15' 1.521(10)
C14' H14C 0.9900
C14' H14D 0.9900
C15 H15A 0.9800
C15 H15B 0.9800
C15 H15C 0.9800
C15' H15D 0.9800
C15' H15E 0.9800
C15' H15F 0.9800
C16 H16A 0.9800
C16 H16B 0.9800
C16 H16C 0.9800
C17 H17A 0.9800
C17 H17B 0.9800
C17 H17C 0.9800
C18 H18A 0.9800
C18 H18B 0.9800
C18 H18C 0.9800
S1 O2 1.433(2)
S1 O1 1.4334(18)
S1 O3 1.436(2)
S1 C19 1.816(3)
F1 C19 1.335(3)
F2 C19 1.335(3)
F3 C19 1.336(3)
S2 O6 1.4355(18)
S2 O5 1.4367(19)
S2 O4 1.4407(19)
S2 C20 1.824(3)
F4 C20 1.330(3)
F5 C20 1.333(3)
F6 C20 1.328(3)
S3 O9 1.4339(19)
S3 O8 1.436(2)
S3 O7 1.4392(18)
S3 C21 1.825(3)
F7 C21 1.327(3)
F8 C21 1.322(3)
F9 C21 1.336(3)
S4 O10 1.4347(18)
S4 O11 1.4425(18)
S4 O12 1.4439(17)
S4 C22 1.815(3)
F10 C22 1.348(4)
F11 C22 1.331(3)
F12 C22 1.336(3)
